data_7131006
loop_
_publ_author_name
'Park, Min Seo'
'Chung, Eunjae'
'Mishra, Neeraj Kumar'
'Han, Sang Hoon'
'Han, Sangil'
'Kim, Saegun'
'Kim, In Su'

_publ_section_title
;
 C--H amidation of 2-aryl azlactones under iridium(iii) catalysis: access
 to chiral amino acids
;
_journal_name_full 'Chemical Communications'
_journal_paper_doi 10.1039/D2CC05245H
_journal_year 2022
_chemical_formula_sum 'C19 H16 N2 O3'
_chemical_formula_weight 320.34
_chemical_name_common SG-46
_space_group_crystal_system orthorhombic
_space_group_IT_number 29
_space_group_name_Hall 'P 2c -2ac'
_space_group_name_H-M_alt 'P c a 21'
_atom_sites_solution_hydrogens geom
_audit_update_record
;
2022-02-25 deposited with the CCDC.	2022-11-10 downloaded from the CCDC.
;
_cell_angle_alpha 90
_cell_angle_beta 90
_cell_angle_gamma 90
_cell_formula_units_Z 4
_cell_length_a 11.6867(10)
_cell_length_b 19.3211(17)
_cell_length_c 7.1481(6)
_cell_measurement_reflns_used 5067
_cell_measurement_temperature 296.(2)
_cell_measurement_theta_max 21.8101
_cell_measurement_theta_min 2.7355
_cell_volume 1614.0(2)
_computing_cell_refinement 'SAINT V8.40B (Bruker Nano, Inc., 2019)'
_computing_data_collection 'Bruker Instrument Service v2021.1.0.1'
_computing_data_reduction 'SAINT V8.40B (Bruker Nano, Inc., 2019)'
_computing_structure_refinement 'SHELXL-2018/3 (Sheldrick, 2018)'
_computing_structure_solution 'SHELXT 2018/2 (Sheldrick, 2018)'
_diffrn_ambient_temperature 296.(2)
_diffrn_detector_area_resol_mean 7.3910
_diffrn_measured_fraction_theta_full 0.999
_diffrn_measured_fraction_theta_max 0.999
_diffrn_measurement_device_type 'Bruker APEX-II CCD'
_diffrn_measurement_method '\f and \w scans'
_diffrn_radiation_type MoK\a
_diffrn_radiation_wavelength 0.71073
_diffrn_reflns_av_R_equivalents 0.1273
_diffrn_reflns_av_unetI/netI 0.0637
_diffrn_reflns_limit_h_max 15
_diffrn_reflns_limit_h_min -15
_diffrn_reflns_limit_k_max 25
_diffrn_reflns_limit_k_min -25
_diffrn_reflns_limit_l_max 9
_diffrn_reflns_limit_l_min -9
_diffrn_reflns_number 56517
_diffrn_reflns_theta_full 25.24
_diffrn_reflns_theta_max 28.29
_diffrn_reflns_theta_min 2.04
_diffrn_source_current 30.0
_diffrn_source_power 1.50
_diffrn_source_voltage 50
_exptl_absorpt_coefficient_mu 0.091
_exptl_absorpt_correction_T_max 1.00
_exptl_absorpt_correction_T_min 0.91
_exptl_absorpt_correction_type multi-scan
_exptl_absorpt_process_details
;
SADABS-2016/2 - Bruker AXS area detector scaling and absorption correction
;
_exptl_crystal_colour colourless
_exptl_crystal_density_diffrn 1.318
_exptl_crystal_density_method 'not measured'
_exptl_crystal_description plate
_exptl_crystal_F_000 672
_exptl_crystal_size_max 0.160
_exptl_crystal_size_mid 0.100
_exptl_crystal_size_min 0.020
_refine_diff_density_max 0.146
_refine_diff_density_min -0.182
_refine_ls_abs_structure_details
;

Flack x determined using 788 quotients [(I+)-(I-)]/[(I+)+(I-)]
(Parsons, Flack and Wagner, Acta Cryst. B69 (2013) 249-259).
;
_refine_ls_abs_structure_Flack -0.7(10)
_refine_ls_extinction_method none
_refine_ls_goodness_of_fit_ref 1.029
_refine_ls_hydrogen_treatment constr
_refine_ls_matrix_type full
_refine_ls_number_parameters 218
_refine_ls_number_reflns 4026
_refine_ls_number_restraints 1
_refine_ls_restrained_S_all 1.029
_refine_ls_R_factor_all 0.1231
_refine_ls_R_factor_gt 0.0690
_refine_ls_shift/su_max 0.000
_refine_ls_shift/su_mean 0.000
_refine_ls_structure_factor_coef Fsqd
_refine_ls_weighting_details 'w=1/[\s^2^(Fo^2^)+(0.0432P)^2^+0.6033P] where P=(Fo^2^+2Fc^2^)/3'
_refine_ls_weighting_scheme calc
_refine_ls_wR_factor_gt 0.1191
_refine_ls_wR_factor_ref 0.1372
_reflns_Friedel_coverage 0.849
_reflns_Friedel_fraction_full 0.999
_reflns_Friedel_fraction_max 0.999
_reflns_number_gt 2506
_reflns_number_total 4026
_reflns_threshold_expression 'I > 2\s(I)'
_cod_data_source_file d2cc05245h2.cif
_cod_data_source_block yy088
_cod_depositor_comments
;
The following automatic conversions were performed:

data item '_exptl_absorpt_correction_type' value 'Multi-Scan' was
changed to 'multi-scan' in accordance with the
/home/data/users/saulius/crontab/automatic-downloads/rss-feeds/RSC/lib/dictionaries/cif_core.dic
dictionary named 'cif_core.dic' version 2.4.2 last updated on
2011-04-26.

Automatic conversion script
Id: cif_fix_values 7556 2019-12-06 15:28:31Z antanas 
;
_cod_database_code 7131006

loop_
_space_group_symop_operation_xyz
'x, y, z'
'-x, -y, z+1/2'
'x+1/2, -y, z'
'-x+1/2, y, z+1/2'

loop_
_atom_site_type_symbol
_atom_site_label
_atom_site_fract_x
_atom_site_fract_y
_atom_site_fract_z
_atom_site_U_iso_or_equiv
_atom_site_adp_type
_atom_site_calc_flag
_atom_site_refinement_flags_adp
_atom_site_refinement_flags_occupancy
_atom_site_refinement_flags_posn
_atom_site_occupancy
_atom_site_disorder_assembly
_atom_site_disorder_group
C C1 0.4714(4) 0.9408(2) 0.6842(7) 0.0548(12) Uani d . . . 1 . .
H H1 0.416458 0.958145 0.765883 0.066 Uiso calc U . R 1 . .
C C2 0.5797(5) 0.9703(2) 0.6785(8) 0.0653(15) Uani d . . . 1 . .
H H2 0.597388 1.007131 0.757277 0.078 Uiso calc U . R 1 . .
C C3 0.6602(4) 0.9456(2) 0.5581(8) 0.0612(14) Uani d . . . 1 . .
H H3 0.732248 0.965985 0.554355 0.073 Uiso calc U . R 1 . .
C C4 0.6360(4) 0.8914(2) 0.4430(9) 0.0591(12) Uani d . . . 1 . .
H H4 0.691603 0.87439 0.362003 0.071 Uiso calc U . R 1 . .
C C5 0.5272(3) 0.8613(2) 0.4475(8) 0.0504(11) Uani d . . . 1 . .
H H5 0.510306 0.824558 0.368005 0.061 Uiso calc U . R 1 . .
C C6 0.4452(3) 0.88554(19) 0.5682(6) 0.0389(9) Uani d . . . 1 . .
C C7 0.3258(3) 0.8577(2) 0.5745(6) 0.0388(9) Uani d . . . 1 . .
C C8 0.2141(3) 0.75301(19) 0.4885(5) 0.0336(9) Uani d . . . 1 . .
C C9 0.2233(3) 0.68135(19) 0.4564(6) 0.0384(9) Uani d . . . 1 . .
C C10 0.1227(3) 0.6430(2) 0.4321(7) 0.0456(10) Uani d . . . 1 . .
H H10 0.127324 0.595361 0.414582 0.055 Uiso calc U . R 1 . .
C C11 0.0180(3) 0.6743(2) 0.4337(7) 0.0512(11) Uani d . . . 1 . .
H H11 -0.047425 0.647778 0.415376 0.061 Uiso calc U . R 1 . .
C C12 0.0077(3) 0.7449(2) 0.4622(6) 0.0452(10) Uani d . . . 1 . .
C C13 0.1060(3) 0.7833(2) 0.4894(6) 0.0445(10) Uani d . . . 1 . .
H H13 0.09975 0.830729 0.508903 0.053 Uiso calc U . R 1 . .
C C14 -0.1065(3) 0.7803(3) 0.4534(9) 0.0708(14) Uani d . . . 1 . .
H H14A -0.160909 0.75487 0.527018 0.106 Uiso calc U . R 1 . .
H H14B -0.132102 0.782147 0.325911 0.106 Uiso calc U . R 1 . .
H H14C -0.099654 0.82645 0.501821 0.106 Uiso calc U . R 1 . .
C C15 0.3334(3) 0.64644(18) 0.4434(6) 0.0391(9) Uani d . . . 1 . .
C C16 0.4394(4) 0.5515(2) 0.4153(9) 0.0636(13) Uani d . . . 1 . .
C C17 0.5096(3) 0.6134(2) 0.4288(7) 0.0477(10) Uani d . . . 1 . .
C C18 0.6211(4) 0.6186(3) 0.3209(7) 0.0650(15) Uani d . . . 1 . .
H H18A 0.644132 0.57899 0.24644 0.078 Uiso calc U . R 1 . .
H H18B 0.641326 0.663204 0.268143 0.078 Uiso calc U . R 1 . .
C C19 0.6239(5) 0.6114(3) 0.5258(7) 0.0669(15) Uani d . . . 1 . .
H H19A 0.646111 0.651583 0.598508 0.08 Uiso calc U . R 1 . .
H H19B 0.648916 0.56742 0.576819 0.08 Uiso calc U . R 1 . .
N N1 0.3144(3) 0.79171(16) 0.5121(5) 0.0383(8) Uani d . . . 1 . .
H H1A 0.376992 0.770907 0.48334 0.046 Uiso calc U . R 1 . .
N N2 0.4338(3) 0.67144(15) 0.4436(5) 0.0418(8) Uani d . . . 1 . .
O O1 0.2469(3) 0.89217(14) 0.6347(5) 0.0599(9) Uani d . . . 1 . .
O O2 0.3269(2) 0.57426(13) 0.4279(6) 0.0601(9) Uani d . . . 1 . .
O O3 0.4609(3) 0.49159(16) 0.3988(9) 0.1021(15) Uani d . . . 1 . .

loop_
_atom_site_aniso_label
_atom_site_aniso_U_11
_atom_site_aniso_U_22
_atom_site_aniso_U_33
_atom_site_aniso_U_12
_atom_site_aniso_U_13
_atom_site_aniso_U_23
C1 0.062(3) 0.037(2) 0.065(3) 0.000(2) 0.001(2) -0.013(2)
C2 0.081(4) 0.043(3) 0.072(4) -0.017(3) -0.017(3) -0.011(3)
C3 0.050(3) 0.054(3) 0.080(4) -0.017(2) -0.013(3) 0.008(3)
C4 0.042(2) 0.057(3) 0.078(3) -0.004(2) 0.011(3) 0.002(3)
C5 0.047(2) 0.039(2) 0.065(3) -0.0038(19) -0.003(3) -0.006(2)
C6 0.044(2) 0.0260(19) 0.046(2) 0.0019(17) -0.001(2) 0.003(2)
C7 0.039(2) 0.034(2) 0.043(2) 0.0050(19) 0.0017(19) -0.0006(19)
C8 0.031(2) 0.038(2) 0.032(2) 0.0005(16) 0.0008(15) 0.0045(17)
C9 0.037(2) 0.043(2) 0.035(2) -0.0008(17) 0.0049(19) 0.001(2)
C10 0.045(2) 0.043(2) 0.049(3) -0.0086(18) -0.002(2) -0.004(2)
C11 0.040(2) 0.061(3) 0.053(3) -0.009(2) -0.001(2) 0.005(3)
C12 0.033(2) 0.061(3) 0.041(2) 0.0003(19) 0.0018(19) 0.002(2)
C13 0.046(2) 0.041(2) 0.046(3) 0.007(2) 0.005(2) 0.001(2)
C14 0.038(2) 0.091(4) 0.083(4) 0.005(2) -0.002(3) 0.014(4)
C15 0.048(2) 0.0288(19) 0.040(2) 0.0003(17) -0.003(2) 0.003(2)
C16 0.064(3) 0.045(3) 0.082(4) 0.015(2) -0.011(3) -0.004(3)
C17 0.043(2) 0.044(2) 0.056(3) 0.0112(18) -0.001(2) 0.001(2)
C18 0.050(3) 0.076(4) 0.068(4) 0.017(3) 0.010(3) -0.003(3)
C19 0.054(3) 0.078(4) 0.069(4) 0.015(3) -0.008(3) 0.008(3)
N1 0.0302(17) 0.0316(17) 0.053(2) 0.0053(14) 0.0011(15) -0.0027(16)
N2 0.0389(18) 0.0393(17) 0.047(2) 0.0041(15) 0.0024(18) 0.0000(18)
O1 0.0471(17) 0.0476(16) 0.085(3) 0.0067(17) 0.0066(17) -0.0167(17)
O2 0.0548(19) 0.0325(14) 0.093(2) 0.0004(13) -0.004(2) -0.0034(19)
O3 0.091(3) 0.0406(18) 0.174(4) 0.0209(18) -0.011(3) -0.004(3)

loop_
_atom_type_symbol
_atom_type_description
_atom_type_scat_dispersion_real
_atom_type_scat_dispersion_imag
_atom_type_scat_source
C C 0.0033 0.0016 'International Tables Vol C Tables 4.2.6.8 and 6.1.1.4'
H H 0.0000 0.0000 'International Tables Vol C Tables 4.2.6.8 and 6.1.1.4'
N N 0.0061 0.0033 'International Tables Vol C Tables 4.2.6.8 and 6.1.1.4'
O O 0.0106 0.0060 'International Tables Vol C Tables 4.2.6.8 and 6.1.1.4'

loop_
_geom_angle_atom_site_label_1
_geom_angle_atom_site_label_2
_geom_angle_atom_site_label_3
_geom_angle_site_symmetry_1
_geom_angle_site_symmetry_3
_geom_angle
_geom_angle_publ_flag
C6 C1 C2 . . 120.0(4) ?
C6 C1 H1 . . 120.0 ?
C2 C1 H1 . . 120.0 ?
C3 C2 C1 . . 120.3(4) ?
C3 C2 H2 . . 119.9 ?
C1 C2 H2 . . 119.9 ?
C2 C3 C4 . . 120.6(4) ?
C2 C3 H3 . . 119.7 ?
C4 C3 H3 . . 119.7 ?
C3 C4 C5 . . 119.6(5) ?
C3 C4 H4 . . 120.2 ?
C5 C4 H4 . . 120.2 ?
C6 C5 C4 . . 120.5(4) ?
C6 C5 H5 . . 119.8 ?
C4 C5 H5 . . 119.8 ?
C5 C6 C1 . . 119.0(4) ?
C5 C6 C7 . . 123.2(4) ?
C1 C6 C7 . . 117.7(4) ?
O1 C7 N1 . . 123.8(4) ?
O1 C7 C6 . . 121.4(4) ?
N1 C7 C6 . . 114.8(3) ?
C13 C8 N1 . . 122.3(3) ?
C13 C8 C9 . . 118.9(3) ?
N1 C8 C9 . . 118.8(3) ?
C10 C9 C8 . . 118.5(3) ?
C10 C9 C15 . . 119.3(3) ?
C8 C9 C15 . . 122.2(3) ?
C11 C10 C9 . . 121.1(4) ?
C11 C10 H10 . . 119.5 ?
C9 C10 H10 . . 119.5 ?
C10 C11 C12 . . 121.1(4) ?
C10 C11 H11 . . 119.5 ?
C12 C11 H11 . . 119.5 ?
C13 C12 C11 . . 118.5(4) ?
C13 C12 C14 . . 120.1(4) ?
C11 C12 C14 . . 121.3(4) ?
C12 C13 C8 . . 121.9(4) ?
C12 C13 H13 . . 119.0 ?
C8 C13 H13 . . 119.0 ?
C12 C14 H14A . . 109.5 ?
C12 C14 H14B . . 109.5 ?
H14A C14 H14B . . 109.5 ?
C12 C14 H14C . . 109.5 ?
H14A C14 H14C . . 109.5 ?
H14B C14 H14C . . 109.5 ?
N2 C15 O2 . . 115.5(3) ?
N2 C15 C9 . . 129.9(3) ?
O2 C15 C9 . . 114.7(3) ?
O3 C16 O2 . . 120.9(4) ?
O3 C16 C17 . . 133.4(5) ?
O2 C16 C17 . . 105.7(3) ?
N2 C17 C16 . . 107.4(3) ?
N2 C17 C19 . . 122.4(4) ?
C16 C17 C19 . . 120.7(4) ?
N2 C17 C18 . . 121.1(4) ?
C16 C17 C18 . . 120.3(4) ?
C19 C17 C18 . . 58.3(3) ?
C19 C18 C17 . . 60.4(4) ?
C19 C18 H18A . . 117.7 ?
C17 C18 H18A . . 117.7 ?
C19 C18 H18B . . 117.7 ?
C17 C18 H18B . . 117.7 ?
H18A C18 H18B . . 114.8 ?
C18 C19 C17 . . 61.3(4) ?
C18 C19 H19A . . 117.6 ?
C17 C19 H19A . . 117.6 ?
C18 C19 H19B . . 117.6 ?
C17 C19 H19B . . 117.6 ?
H19A C19 H19B . . 114.7 ?
C7 N1 C8 . . 128.6(3) ?
C7 N1 H1A . . 115.7 ?
C8 N1 H1A . . 115.7 ?
C15 N2 C17 . . 105.9(3) ?
C16 O2 C15 . . 105.5(3) ?

loop_
_geom_bond_atom_site_label_1
_geom_bond_atom_site_label_2
_geom_bond_site_symmetry_2
_geom_bond_distance
_geom_bond_publ_flag
C1 C6 . 1.387(6) ?
C1 C2 . 1.389(6) ?
C1 H1 . 0.93 ?
C2 C3 . 1.361(7) ?
C2 H2 . 0.93 ?
C3 C4 . 1.362(7) ?
C3 H3 . 0.93 ?
C4 C5 . 1.399(5) ?
C4 H4 . 0.93 ?
C5 C6 . 1.372(6) ?
C5 H5 . 0.93 ?
C6 C7 . 1.496(5) ?
C7 O1 . 1.216(5) ?
C7 N1 . 1.358(5) ?
C8 C13 . 1.393(5) ?
C8 N1 . 1.400(5) ?
C8 C9 . 1.408(5) ?
C9 C10 . 1.401(5) ?
C9 C15 . 1.456(5) ?
C10 C11 . 1.365(5) ?
C10 H10 . 0.93 ?
C11 C12 . 1.385(6) ?
C11 H11 . 0.93 ?
C12 C13 . 1.380(6) ?
C12 C14 . 1.501(6) ?
C13 H13 . 0.93 ?
C14 H14A . 0.96 ?
C14 H14B . 0.96 ?
C14 H14C . 0.96 ?
C15 N2 . 1.268(4) ?
C15 O2 . 1.401(4) ?
C16 O3 . 1.191(5) ?
C16 O2 . 1.389(5) ?
C16 C17 . 1.454(6) ?
C17 N2 . 1.433(4) ?
C17 C19 . 1.505(7) ?
C17 C18 . 1.518(7) ?
C18 C19 . 1.472(6) ?
C18 H18A . 0.97 ?
C18 H18B . 0.97 ?
C19 H19A . 0.97 ?
C19 H19B . 0.97 ?
N1 H1A . 0.86 ?
